data_4027782
loop_
_publ_author_name
'B. V. Subba Reddy'
'Manisha Swain'
'S.Madhusudana Reddy'
'J. S. Yadav'
'B. Sridhar'

_publ_section_title
;
 Gold-Catalyzed Domino Cycloisomerization/Pictet-Spengler Reaction of
 2-(4-Aminobut-1-yn-1-yl)anilines with Aldehydes: Synthesis of
 Tetrahydropyrido[4,3-b]indole Scaffolds
;
_journal_name_full 'Journal of Organic Chemistry'
_journal_page_first 11355
_journal_page_last 11361
_journal_paper_doi 10.1021/jo302068e
_journal_volume 77
_journal_year 2012
_chemical_formula_moiety 'C24 H21 F N2 O2 S'
_chemical_formula_sum 'C24 H21 F N2 O2 S'
_chemical_formula_weight 420.49
_chemical_name_systematic
; 
 ? 
;
_space_group_IT_number 14
_symmetry_cell_setting monoclinic
_symmetry_space_group_name_Hall '-P 2yn'
_symmetry_space_group_name_H-M 'P 1 21/n 1'
_atom_sites_solution_hydrogens geom
_atom_sites_solution_primary direct
_atom_sites_solution_secondary difmap
_audit_creation_method SHELXL-97
_cell_angle_alpha 90.00
_cell_angle_beta 97.792(4)
_cell_angle_gamma 90.00
_cell_formula_units_Z 8
_cell_length_a 15.906(4)
_cell_length_b 14.318(3)
_cell_length_c 18.234(4)
_cell_measurement_reflns_used 7382
_cell_measurement_temperature 294(2)
_cell_measurement_theta_max 26.79
_cell_measurement_theta_min 2.44
_cell_volume 4114.3(16)
_computing_cell_refinement 'SAINT (Bruker, 2001)'
_computing_data_collection 'SMART (Bruker, 2001)'
_computing_data_reduction SAINT
_computing_molecular_graphics 'SHELXTL/PC (Sheldrick, 1990)'
_computing_publication_material SHELXL97
_computing_structure_refinement 'SHELXL-97 (Sheldrick, 2008)'
_computing_structure_solution 'SHELXS-97 (Sheldrick, 2008)'
_diffrn_ambient_temperature 294(2)
_diffrn_measured_fraction_theta_full 1.000
_diffrn_measured_fraction_theta_max 1.000
_diffrn_measurement_device 'Bruker SMART APEX CCD area-detector'
_diffrn_measurement_device_type 'CCD Area Detector'
_diffrn_measurement_method '\w scan'
_diffrn_radiation_monochromator graphite
_diffrn_radiation_source 'fine-focus sealed tube'
_diffrn_radiation_type MoK\a
_diffrn_radiation_wavelength 0.71073
_diffrn_reflns_av_R_equivalents 0.0313
_diffrn_reflns_av_sigmaI/netI 0.0195
_diffrn_reflns_limit_h_max 18
_diffrn_reflns_limit_h_min -18
_diffrn_reflns_limit_k_max 17
_diffrn_reflns_limit_k_min -17
_diffrn_reflns_limit_l_max 21
_diffrn_reflns_limit_l_min -21
_diffrn_reflns_number 38686
_diffrn_reflns_theta_full 25.00
_diffrn_reflns_theta_max 25.00
_diffrn_reflns_theta_min 1.81
_diffrn_standards_number 0
_exptl_absorpt_coefficient_mu 0.190
_exptl_absorpt_correction_type none
_exptl_crystal_colour colorless
_exptl_crystal_density_diffrn 1.358
_exptl_crystal_description block
_exptl_crystal_F_000 1760
_exptl_crystal_size_max 0.18
_exptl_crystal_size_mid 0.16
_exptl_crystal_size_min 0.13
_refine_diff_density_max 0.258
_refine_diff_density_min -0.253
_refine_diff_density_rms 0.041
_refine_ls_extinction_method none
_refine_ls_goodness_of_fit_ref 1.063
_refine_ls_hydrogen_treatment mixed
_refine_ls_matrix_type full
_refine_ls_number_parameters 550
_refine_ls_number_reflns 7245
_refine_ls_number_restraints 0
_refine_ls_restrained_S_all 1.063
_refine_ls_R_factor_all 0.0574
_refine_ls_R_factor_gt 0.0395
_refine_ls_shift/su_max 0.000
_refine_ls_shift/su_mean 0.000
_refine_ls_structure_factor_coef Fsqd
_refine_ls_weighting_details 'calc w=1/[\s^2^(Fo^2^)+(0.0542P)^2^+1.2291P] where P=(Fo^2^+2Fc^2^)/3'
_refine_ls_weighting_scheme calc
_refine_ls_wR_factor_gt 0.1003
_refine_ls_wR_factor_ref 0.1193
_reflns_number_gt 5440
_reflns_number_total 7245
_reflns_threshold_expression I>2\s(I)
_cod_data_source_file jo302068e_si_001.cif
_cod_data_source_block an72
_cod_original_cell_volume 4114.1(16)
_cod_original_sg_symbol_H-M 'P 21/n'
_cod_database_code 4027782

loop_
_symmetry_equiv_pos_as_xyz
'x, y, z'
'-x+1/2, y+1/2, -z+1/2'
'-x, -y, -z'
'x-1/2, -y-1/2, z-1/2'

loop_
_atom_site_label
_atom_site_type_symbol
_atom_site_fract_x
_atom_site_fract_y
_atom_site_fract_z
_atom_site_U_iso_or_equiv
_atom_site_adp_type
_atom_site_occupancy
_atom_site_symmetry_multiplicity
_atom_site_calc_flag
_atom_site_refinement_flags
C1A C 0.38189(11) 0.52092(13) 0.12583(10) 0.0486(4) Uani 1 1 d .
C2A C 0.44331(13) 0.54352(14) 0.08197(11) 0.0578(5) Uani 1 1 d .
H2A H 0.4876 0.5021 0.0785 0.069 Uiso 1 1 calc R
C3A C 0.44009(15) 0.62632(15) 0.04324(11) 0.0627(5) Uani 1 1 d .
H3A H 0.4815 0.6411 0.0137 0.075 Uiso 1 1 calc R
C4A C 0.37488(15) 0.68595(14) 0.04922(11) 0.0589(5) Uani 1 1 d .
C5A C 0.31353(14) 0.66702(15) 0.09186(12) 0.0628(5) Uani 1 1 d .
H5A H 0.2697 0.7092 0.0951 0.075 Uiso 1 1 calc R
C6A C 0.31753(13) 0.58358(14) 0.13055(11) 0.0581(5) Uani 1 1 d .
H6A H 0.2760 0.5698 0.1602 0.070 Uiso 1 1 calc R
C7A C 0.38859(12) 0.43032(13) 0.17009(10) 0.0494(4) Uani 1 1 d .
H7A H 0.4389 0.4351 0.2074 0.059 Uiso 1 1 calc R
C8A C 0.31508(11) 0.40814(13) 0.20978(10) 0.0489(4) Uani 1 1 d .
C9A C 0.25905(13) 0.33917(14) 0.18851(13) 0.0618(5) Uani 1 1 d .
C10A C 0.25973(17) 0.27949(18) 0.12297(15) 0.0845(8) Uani 1 1 d .
H10A H 0.2038 0.2788 0.0941 0.101 Uiso 1 1 calc R
H10B H 0.2745 0.2160 0.1382 0.101 Uiso 1 1 calc R
C11A C 0.32409(17) 0.31745(18) 0.07668(13) 0.0811(7) Uani 1 1 d .
H11A H 0.3383 0.2688 0.0435 0.097 Uiso 1 1 calc R
H11B H 0.2985 0.3685 0.0466 0.097 Uiso 1 1 calc R
C12A C 0.22578(15) 0.39241(17) 0.29593(15) 0.0708(6) Uani 1 1 d .
C13A C 0.1909(2) 0.4099(3) 0.3605(2) 0.1102(12) Uani 1 1 d .
H13A H 0.1443 0.3763 0.3719 0.132 Uiso 1 1 calc R
C14A C 0.2271(3) 0.4775(3) 0.4062(2) 0.1295(16) Uani 1 1 d .
H14A H 0.2057 0.4892 0.4503 0.155 Uiso 1 1 calc R
C15A C 0.2944(2) 0.5294(2) 0.38938(15) 0.1035(10) Uani 1 1 d .
H15A H 0.3170 0.5757 0.4219 0.124 Uiso 1 1 calc R
C16A C 0.32884(16) 0.51427(16) 0.32563(12) 0.0698(6) Uani 1 1 d .
H16A H 0.3739 0.5505 0.3144 0.084 Uiso 1 1 calc R
C17A C 0.29531(12) 0.44409(14) 0.27825(11) 0.0535(5) Uani 1 1 d .
C18A C 0.44930(12) 0.21532(14) 0.22875(11) 0.0542(5) Uani 1 1 d .
C19A C 0.42327(15) 0.12388(16) 0.22271(13) 0.0675(6) Uani 1 1 d .
H19A H 0.4151 0.0947 0.1767 0.081 Uiso 1 1 calc R
C20A C 0.40937(15) 0.07563(17) 0.28528(14) 0.0733(6) Uani 1 1 d .
H20A H 0.3922 0.0136 0.2809 0.088 Uiso 1 1 calc R
C21A C 0.42020(13) 0.11663(18) 0.35381(13) 0.0669(6) Uani 1 1 d .
C22A C 0.44302(15) 0.20948(18) 0.35811(13) 0.0710(6) Uani 1 1 d .
H22A H 0.4482 0.2395 0.4037 0.085 Uiso 1 1 calc R
C23A C 0.45831(14) 0.25858(16) 0.29678(12) 0.0642(5) Uani 1 1 d .
H23A H 0.4747 0.3209 0.3011 0.077 Uiso 1 1 calc R
C24A C 0.41077(18) 0.0608(2) 0.42205(15) 0.0967(9) Uani 1 1 d .
H24A H 0.3945 0.1015 0.4595 0.145 Uiso 1 1 calc R
H24B H 0.4638 0.0314 0.4400 0.145 Uiso 1 1 calc R
H24C H 0.3680 0.0139 0.4102 0.145 Uiso 1 1 calc R
F1A F 0.37171(10) 0.76779(9) 0.01185(7) 0.0808(4) Uani 1 1 d .
N1A N 0.40253(11) 0.35096(12) 0.12055(9) 0.0602(4) Uani 1 1 d .
H1N H 0.1664(18) 0.295(2) 0.2373(15) 0.089(9) Uiso 1 1 d .
N2A N 0.20522(13) 0.32937(16) 0.24056(15) 0.0806(7) Uani 1 1 d .
O1A O 0.54956(9) 0.32870(11) 0.17577(10) 0.0801(5) Uani 1 1 d .
O2A O 0.47731(13) 0.20929(12) 0.09265(9) 0.0884(5) Uani 1 1 d .
S1A S 0.47549(4) 0.27533(4) 0.15056(3) 0.06296(17) Uani 1 1 d .
C1B C 0.88391(12) 0.02460(14) 0.15227(11) 0.0540(5) Uani 1 1 d .
C2B C 0.82099(13) -0.04110(15) 0.15266(12) 0.0622(5) Uani 1 1 d .
H37 H 0.7787 -0.0320 0.1825 0.075 Uiso 1 1 calc R
C3B C 0.81976(16) -0.12073(16) 0.10922(13) 0.0703(6) Uani 1 1 d .
H3B H 0.7767 -0.1647 0.1091 0.084 Uiso 1 1 calc R
C4B C 0.88228(17) -0.13302(15) 0.06712(12) 0.0683(6) Uani 1 1 d .
C5B C 0.94693(17) -0.07100(17) 0.06605(13) 0.0747(6) Uani 1 1 d .
H5B H 0.9899 -0.0818 0.0372 0.090 Uiso 1 1 calc R
C6B C 0.94704(14) 0.00787(16) 0.10868(13) 0.0667(6) Uani 1 1 d .
H6B H 0.9906 0.0512 0.1083 0.080 Uiso 1 1 calc R
C7B C 0.88694(12) 0.11380(13) 0.19774(11) 0.0531(5) Uani 1 1 d .
H7B H 0.9362 0.1098 0.2362 0.064 Uiso 1 1 calc R
C8B C 0.81043(12) 0.13354(13) 0.23506(11) 0.0507(4) Uani 1 1 d .
C9B C 0.75338(12) 0.20111(13) 0.21108(11) 0.0550(5) Uani 1 1 d .
C10B C 0.75712(14) 0.26363(16) 0.14718(13) 0.0679(6) Uani 1 1 d .
H10C H 0.7718 0.3264 0.1643 0.081 Uiso 1 1 calc R
H10D H 0.7023 0.2657 0.1166 0.081 Uiso 1 1 calc R
C11B C 0.82360(15) 0.22662(17) 0.10259(13) 0.0717(6) Uani 1 1 d .
H11C H 0.7994 0.1755 0.0718 0.086 Uiso 1 1 calc R
H11D H 0.8388 0.2757 0.0701 0.086 Uiso 1 1 calc R
C12B C 0.71117(12) 0.14238(13) 0.31319(11) 0.0543(5) Uani 1 1 d .
C13B C 0.66801(15) 0.12120(16) 0.37231(13) 0.0666(6) Uani 1 1 d .
H13B H 0.6187 0.1528 0.3794 0.080 Uiso 1 1 calc R
C14B C 0.70052(16) 0.05252(17) 0.41950(13) 0.0723(6) Uani 1 1 d .
H14B H 0.6731 0.0375 0.4599 0.087 Uiso 1 1 calc R
C15B C 0.77345(16) 0.00461(16) 0.40873(12) 0.0691(6) Uani 1 1 d .
H15B H 0.7943 -0.0416 0.4422 0.083 Uiso 1 1 calc R
C16B C 0.81566(13) 0.02385(14) 0.34966(11) 0.0586(5) Uani 1 1 d .
H16B H 0.8640 -0.0096 0.3425 0.070 Uiso 1 1 calc R
C17B C 0.78493(12) 0.09432(12) 0.30066(10) 0.0496(4) Uani 1 1 d .
C18B C 0.95159(12) 0.33267(14) 0.25048(12) 0.0588(5) Uani 1 1 d .
C19B C 0.96195(16) 0.29518(17) 0.32051(14) 0.0749(6) Uani 1 1 d .
H19B H 0.9810 0.2341 0.3282 0.090 Uiso 1 1 calc R
C20B C 0.94396(16) 0.3484(2) 0.37916(14) 0.0821(7) Uani 1 1 d .
H20B H 0.9509 0.3225 0.4264 0.098 Uiso 1 1 calc R
C21B C 0.91594(14) 0.43904(19) 0.36964(14) 0.0729(6) Uani 1 1 d .
C22B C 0.90524(15) 0.47446(17) 0.29942(15) 0.0754(6) Uani 1 1 d .
H22B H 0.8859 0.5355 0.2918 0.090 Uiso 1 1 calc R
C23B C 0.92211(14) 0.42272(16) 0.23963(13) 0.0685(6) Uani 1 1 d .
H23B H 0.9137 0.4483 0.1923 0.082 Uiso 1 1 calc R
C24B C 0.89844(18) 0.4979(2) 0.43379(16) 0.1044(10) Uani 1 1 d .
H24D H 0.8985 0.4592 0.4768 0.157 Uiso 1 1 calc R
H24E H 0.8440 0.5274 0.4222 0.157 Uiso 1 1 calc R
H24F H 0.9416 0.5449 0.4434 0.157 Uiso 1 1 calc R
F1B F 0.88140(12) -0.21000(10) 0.02357(8) 0.0963(5) Uani 1 1 d .
N1B N 0.90096(11) 0.19354(12) 0.14865(10) 0.0616(4) Uani 1 1 d .
H3N H 0.6515(15) 0.2429(17) 0.2499(13) 0.075(7) Uiso 1 1 d .
N2B N 0.69361(12) 0.20696(12) 0.25802(10) 0.0603(5) Uani 1 1 d .
O1B O 1.04870(9) 0.21121(11) 0.20239(11) 0.0805(5) Uani 1 1 d .
O2B O 0.98127(12) 0.32876(11) 0.11516(10) 0.0849(5) Uani 1 1 d .
S1B S 0.97665(3) 0.26690(4) 0.17514(3) 0.06463(17) Uani 1 1 d .

loop_
_atom_site_aniso_label
_atom_site_aniso_U_11
_atom_site_aniso_U_22
_atom_site_aniso_U_33
_atom_site_aniso_U_23
_atom_site_aniso_U_13
_atom_site_aniso_U_12
C1A 0.0469(10) 0.0485(10) 0.0499(10) -0.0012(8) 0.0044(8) -0.0045(8)
C2A 0.0580(12) 0.0556(12) 0.0616(12) -0.0049(10) 0.0145(9) -0.0020(9)
C3A 0.0774(15) 0.0585(12) 0.0558(12) -0.0039(10) 0.0219(10) -0.0157(11)
C4A 0.0802(15) 0.0479(11) 0.0472(11) -0.0004(9) 0.0034(10) -0.0127(10)
C5A 0.0647(13) 0.0532(12) 0.0705(13) 0.0052(10) 0.0090(11) 0.0042(10)
C6A 0.0532(11) 0.0564(12) 0.0661(13) 0.0071(10) 0.0134(9) -0.0004(9)
C7A 0.0460(10) 0.0508(10) 0.0505(10) -0.0004(8) 0.0026(8) -0.0004(8)
C8A 0.0439(10) 0.0460(10) 0.0553(11) 0.0046(8) 0.0013(8) -0.0028(8)
C9A 0.0496(11) 0.0501(11) 0.0818(15) 0.0051(11) -0.0057(11) -0.0056(9)
C10A 0.0749(16) 0.0639(14) 0.104(2) -0.0119(14) -0.0274(15) -0.0067(12)
C11A 0.103(2) 0.0687(15) 0.0631(14) -0.0153(12) -0.0183(13) 0.0141(14)
C12A 0.0618(13) 0.0618(14) 0.0919(17) 0.0279(13) 0.0222(12) 0.0093(11)
C13A 0.102(2) 0.113(3) 0.131(3) 0.063(2) 0.072(2) 0.040(2)
C14A 0.181(4) 0.133(3) 0.088(2) 0.034(2) 0.069(3) 0.070(3)
C15A 0.145(3) 0.103(2) 0.0634(16) -0.0013(15) 0.0165(18) 0.043(2)
C16A 0.0819(16) 0.0672(14) 0.0586(13) -0.0019(11) 0.0033(11) 0.0117(12)
C17A 0.0503(11) 0.0535(11) 0.0576(11) 0.0121(9) 0.0101(9) 0.0060(9)
C18A 0.0495(11) 0.0518(11) 0.0604(12) 0.0045(9) 0.0047(9) 0.0039(9)
C19A 0.0754(15) 0.0590(13) 0.0672(13) -0.0016(11) 0.0058(11) -0.0047(11)
C20A 0.0703(15) 0.0585(13) 0.0897(17) 0.0115(12) 0.0054(12) -0.0122(11)
C21A 0.0500(12) 0.0784(15) 0.0714(14) 0.0197(12) 0.0045(10) 0.0013(11)
C22A 0.0748(15) 0.0775(16) 0.0588(13) 0.0028(11) 0.0021(11) 0.0031(12)
C23A 0.0697(14) 0.0562(12) 0.0645(13) 0.0015(10) 0.0010(10) -0.0013(10)
C24A 0.0867(18) 0.115(2) 0.0886(18) 0.0411(17) 0.0124(14) 0.0014(17)
F1A 0.1208(11) 0.0542(7) 0.0682(8) 0.0108(6) 0.0159(7) -0.0093(7)
N1A 0.0721(11) 0.0532(9) 0.0546(10) 0.0008(8) 0.0064(8) 0.0104(8)
N2A 0.0478(11) 0.0633(13) 0.131(2) 0.0263(13) 0.0139(12) -0.0112(10)
O1A 0.0535(9) 0.0717(10) 0.1181(13) 0.0283(9) 0.0226(9) 0.0055(8)
O2A 0.1270(15) 0.0701(10) 0.0758(10) 0.0021(8) 0.0417(10) 0.0317(10)
S1A 0.0665(3) 0.0569(3) 0.0693(3) 0.0107(3) 0.0228(3) 0.0130(3)
C1B 0.0473(11) 0.0517(11) 0.0614(12) 0.0100(9) 0.0014(9) 0.0028(9)
C2B 0.0548(12) 0.0563(12) 0.0754(14) 0.0027(10) 0.0084(10) -0.0020(10)
C3B 0.0734(15) 0.0556(13) 0.0787(15) 0.0050(11) -0.0015(12) -0.0084(11)
C4B 0.0927(17) 0.0547(13) 0.0543(12) 0.0013(10) -0.0012(12) 0.0073(12)
C5B 0.0852(17) 0.0724(15) 0.0695(14) 0.0056(12) 0.0216(12) 0.0095(13)
C6B 0.0622(13) 0.0631(13) 0.0761(14) 0.0047(11) 0.0138(11) -0.0025(11)
C7B 0.0465(10) 0.0478(10) 0.0635(12) 0.0086(9) 0.0024(9) -0.0008(8)
C8B 0.0444(10) 0.0441(10) 0.0618(11) 0.0043(9) 0.0003(8) -0.0001(8)
C9B 0.0486(11) 0.0464(10) 0.0675(12) 0.0061(9) -0.0014(9) 0.0012(8)
C10B 0.0595(13) 0.0613(13) 0.0790(15) 0.0197(11) -0.0043(11) 0.0046(10)
C11B 0.0735(15) 0.0685(14) 0.0703(14) 0.0222(12) 0.0000(11) -0.0047(12)
C12B 0.0523(11) 0.0455(10) 0.0631(12) -0.0056(9) 0.0008(9) -0.0018(9)
C13B 0.0657(13) 0.0629(13) 0.0733(14) -0.0126(12) 0.0168(11) -0.0057(11)
C14B 0.0897(17) 0.0672(14) 0.0613(13) -0.0071(11) 0.0154(12) -0.0150(13)
C15B 0.0919(17) 0.0559(12) 0.0562(13) 0.0055(10) -0.0017(12) -0.0095(12)
C16B 0.0613(12) 0.0483(11) 0.0627(12) 0.0010(9) -0.0041(10) 0.0003(9)
C17B 0.0480(10) 0.0421(10) 0.0567(11) -0.0017(8) -0.0005(8) -0.0023(8)
C18B 0.0481(11) 0.0535(11) 0.0733(13) 0.0096(10) 0.0021(9) -0.0014(9)
C19B 0.0766(16) 0.0645(14) 0.0814(16) 0.0197(13) 0.0032(12) 0.0073(12)
C20B 0.0788(17) 0.0956(19) 0.0704(16) 0.0165(14) 0.0050(13) 0.0011(15)
C21B 0.0487(12) 0.0879(17) 0.0805(16) -0.0026(14) 0.0029(11) 0.0024(12)
C22B 0.0686(15) 0.0629(14) 0.0920(18) -0.0004(13) 0.0008(13) 0.0138(12)
C23B 0.0699(14) 0.0584(13) 0.0747(14) 0.0129(11) 0.0012(11) 0.0060(11)
C24B 0.0781(18) 0.138(3) 0.097(2) -0.0312(19) 0.0103(15) 0.0064(18)
F1B 0.1447(14) 0.0690(9) 0.0732(9) -0.0089(7) 0.0067(9) 0.0035(9)
N1B 0.0573(10) 0.0543(10) 0.0728(11) 0.0135(9) 0.0078(8) -0.0038(8)
N2B 0.0498(10) 0.0510(10) 0.0785(12) 0.0034(9) 0.0023(9) 0.0095(8)
O1B 0.0479(8) 0.0607(9) 0.1338(15) -0.0073(9) 0.0159(9) -0.0031(7)
O2B 0.1018(13) 0.0691(10) 0.0909(11) 0.0072(9) 0.0392(10) -0.0206(9)
S1B 0.0573(3) 0.0519(3) 0.0874(4) 0.0058(3) 0.0197(3) -0.0071(2)

loop_
_atom_type_symbol
_atom_type_description
_atom_type_scat_dispersion_real
_atom_type_scat_dispersion_imag
_atom_type_scat_source
C C 0.0033 0.0016 'International Tables Vol C Tables 4.2.6.8 and 6.1.1.4'
H H 0.0000 0.0000 'International Tables Vol C Tables 4.2.6.8 and 6.1.1.4'
N N 0.0061 0.0033 'International Tables Vol C Tables 4.2.6.8 and 6.1.1.4'
O O 0.0106 0.0060 'International Tables Vol C Tables 4.2.6.8 and 6.1.1.4'
F F 0.0171 0.0103 'International Tables Vol C Tables 4.2.6.8 and 6.1.1.4'
S S 0.1246 0.1234 'International Tables Vol C Tables 4.2.6.8 and 6.1.1.4'

loop_
_geom_angle_atom_site_label_1
_geom_angle_atom_site_label_2
_geom_angle_atom_site_label_3
_geom_angle
C6A C1A C2A 118.36(18)
C6A C1A C7A 121.49(17)
C2A C1A C7A 120.10(17)
C3A C2A C1A 121.2(2)
C3A C2A H2A 119.4
C1A C2A H2A 119.4
C4A C3A C2A 118.39(19)
C4A C3A H3A 120.8
C2A C3A H3A 120.8
F1A C4A C5A 118.8(2)
F1A C4A C3A 118.72(19)
C5A C4A C3A 122.49(19)
C4A C5A C6A 118.6(2)
C4A C5A H5A 120.7
C6A C5A H5A 120.7
C1A C6A C5A 121.00(19)
C1A C6A H6A 119.5
C5A C6A H6A 119.5
N1A C7A C8A 108.89(15)
N1A C7A C1A 109.52(14)
C8A C7A C1A 115.81(16)
N1A C7A H7A 107.4
C8A C7A H7A 107.4
C1A C7A H7A 107.4
C9A C8A C17A 107.48(18)
C9A C8A C7A 123.14(19)
C17A C8A C7A 129.01(17)
C8A C9A N2A 109.0(2)
C8A C9A C10A 125.5(2)
N2A C9A C10A 125.3(2)
C9A C10A C11A 108.95(19)
C9A C10A H10A 109.9
C11A C10A H10A 109.9
C9A C10A H10B 109.9
C11A C10A H10B 109.9
H10A C10A H10B 108.3
N1A C11A C10A 113.74(19)
N1A C11A H11A 108.8
C10A C11A H11A 108.8
N1A C11A H11B 108.8
C10A C11A H11B 108.8
H11A C11A H11B 107.7
N2A C12A C13A 131.6(3)
N2A C12A C17A 107.3(2)
C13A C12A C17A 121.1(3)
C14A C13A C12A 117.7(3)
C14A C13A H13A 121.1
C12A C13A H13A 121.1
C13A C14A C15A 121.9(3)
C13A C14A H14A 119.0
C15A C14A H14A 119.0
C16A C15A C14A 121.3(3)
C16A C15A H15A 119.3
C14A C15A H15A 119.3
C15A C16A C17A 118.7(3)
C15A C16A H16A 120.6
C17A C16A H16A 120.6
C16A C17A C12A 119.2(2)
C16A C17A C8A 134.2(2)
C12A C17A C8A 106.6(2)
C19A C18A C23A 119.7(2)
C19A C18A S1A 120.12(17)
C23A C18A S1A 120.17(16)
C18A C19A C20A 119.5(2)
C18A C19A H19A 120.3
C20A C19A H19A 120.3
C21A C20A C19A 121.8(2)
C21A C20A H20A 119.1
C19A C20A H20A 119.1
C20A C21A C22A 117.7(2)
C20A C21A C24A 120.8(2)
C22A C21A C24A 121.4(2)
C23A C22A C21A 121.6(2)
C23A C22A H22A 119.2
C21A C22A H22A 119.2
C22A C23A C18A 119.8(2)
C22A C23A H23A 120.1
C18A C23A H23A 120.1
C21A C24A H24A 109.5
C21A C24A H24B 109.5
H24A C24A H24B 109.5
C21A C24A H24C 109.5
H24A C24A H24C 109.5
H24B C24A H24C 109.5
C11A N1A C7A 113.26(17)
C11A N1A S1A 118.72(15)
C7A N1A S1A 117.56(13)
C12A N2A C9A 109.65(19)
C12A N2A H1N 125(2)
C9A N2A H1N 125(2)
O2A S1A O1A 119.79(11)
O2A S1A N1A 106.18(10)
O1A S1A N1A 105.79(9)
O2A S1A C18A 107.92(10)
O1A S1A C18A 106.01(10)
N1A S1A C18A 111.14(9)
C2B C1B C6B 118.1(2)
C2B C1B C7B 122.80(18)
C6B C1B C7B 119.14(18)
C1B C2B C3B 120.9(2)
C1B C2B H37 119.5
C3B C2B H37 119.5
C4B C3B C2B 118.6(2)
C4B C3B H3B 120.7
C2B C3B H3B 120.7
C3B C4B F1B 119.3(2)
C3B C4B C5B 122.7(2)
F1B C4B C5B 118.0(2)
C4B C5B C6B 118.2(2)
C4B C5B H5B 120.9
C6B C5B H5B 120.9
C5B C6B C1B 121.5(2)
C5B C6B H6B 119.2
C1B C6B H6B 119.2
N1B C7B C8B 109.02(15)
N1B C7B C1B 108.26(16)
C8B C7B C1B 115.99(16)
N1B C7B H7B 107.8
C8B C7B H7B 107.8
C1B C7B H7B 107.8
C9B C8B C17B 107.24(17)
C9B C8B C7B 122.44(18)
C17B C8B C7B 130.22(16)
C8B C9B N2B 109.50(18)
C8B C9B C10B 126.1(2)
N2B C9B C10B 124.29(18)
C9B C10B C11B 108.50(18)
C9B C10B H10C 110.0
C11B C10B H10C 110.0
C9B C10B H10D 110.0
C11B C10B H10D 110.0
H10C C10B H10D 108.4
N1B C11B C10B 113.40(18)
N1B C11B H11C 108.9
C10B C11B H11C 108.9
N1B C11B H11D 108.9
C10B C11B H11D 108.9
H11C C11B H11D 107.7
N2B C12B C13B 130.2(2)
N2B C12B C17B 107.66(18)
C13B C12B C17B 122.08(19)
C14B C13B C12B 117.6(2)
C14B C13B H13B 121.2
C12B C13B H13B 121.2
C13B C14B C15B 121.5(2)
C13B C14B H14B 119.3
C15B C14B H14B 119.3
C16B C15B C14B 121.4(2)
C16B C15B H15B 119.3
C14B C15B H15B 119.3
C15B C16B C17B 118.9(2)
C15B C16B H16B 120.6
C17B C16B H16B 120.6
C16B C17B C12B 118.62(19)
C16B C17B C8B 135.02(19)
C12B C17B C8B 106.36(16)
C19B C18B C23B 119.7(2)
C19B C18B S1B 120.41(18)
C23B C18B S1B 119.92(18)
C18B C19B C20B 119.7(2)
C18B C19B H19B 120.2
C20B C19B H19B 120.2
C19B C20B C21B 121.5(2)
C19B C20B H20B 119.2
C21B C20B H20B 119.2
C22B C21B C20B 117.8(2)
C22B C21B C24B 120.7(3)
C20B C21B C24B 121.6(3)
C21B C22B C23B 122.0(2)
C21B C22B H22B 119.0
C23B C22B H22B 119.0
C22B C23B C18B 119.3(2)
C22B C23B H23B 120.3
C18B C23B H23B 120.3
C21B C24B H24D 109.5
C21B C24B H24E 109.5
H24D C24B H24E 109.5
C21B C24B H24F 109.5
H24D C24B H24F 109.5
H24E C24B H24F 109.5
C11B N1B C7B 114.15(16)
C11B N1B S1B 119.43(14)
C7B N1B S1B 118.97(13)
C9B N2B C12B 109.25(17)
C9B N2B H3N 122.2(16)
C12B N2B H3N 128.4(16)
O2B S1B O1B 119.60(11)
O2B S1B N1B 106.81(10)
O1B S1B N1B 105.68(9)
O2B S1B C18B 108.04(10)
O1B S1B C18B 106.49(10)
N1B S1B C18B 110.03(10)

loop_
_geom_bond_atom_site_label_1
_geom_bond_atom_site_label_2
_geom_bond_distance
C1A C6A 1.373(3)
C1A C2A 1.382(3)
C1A C7A 1.524(3)
C2A C3A 1.377(3)
C2A H2A 0.9300
C3A C4A 1.359(3)
C3A H3A 0.9300
C4A F1A 1.353(2)
C4A C5A 1.355(3)
C5A C6A 1.385(3)
C5A H5A 0.9300
C6A H6A 0.9300
C7A N1A 1.487(2)
C7A C8A 1.490(3)
C7A H7A 0.9800
C8A C9A 1.351(3)
C8A C17A 1.424(3)
C9A N2A 1.369(3)
C9A C10A 1.470(3)
C10A C11A 1.513(4)
C10A H10A 0.9700
C10A H10B 0.9700
C11A N1A 1.468(3)
C11A H11A 0.9700
C11A H11B 0.9700
C12A N2A 1.361(3)
C12A C13A 1.390(4)
C12A C17A 1.404(3)
C13A C14A 1.354(5)
C13A H13A 0.9300
C14A C15A 1.370(5)
C14A H14A 0.9300
C15A C16A 1.368(4)
C15A H15A 0.9300
C16A C17A 1.384(3)
C16A H16A 0.9300
C18A C19A 1.373(3)
C18A C23A 1.377(3)
C18A S1A 1.762(2)
C19A C20A 1.377(3)
C19A H19A 0.9300
C20A C21A 1.370(3)
C20A H20A 0.9300
C21A C22A 1.378(3)
C21A C24A 1.503(3)
C22A C23A 1.370(3)
C22A H22A 0.9300
C23A H23A 0.9300
C24A H24A 0.9600
C24A H24B 0.9600
C24A H24C 0.9600
N1A S1A 1.6268(17)
N2A H1N 0.79(3)
O1A S1A 1.4270(17)
O2A S1A 1.4206(17)
C1B C2B 1.374(3)
C1B C6B 1.383(3)
C1B C7B 1.520(3)
C2B C3B 1.387(3)
C2B H37 0.9300
C3B C4B 1.348(3)
C3B H3B 0.9300
C4B F1B 1.357(3)
C4B C5B 1.361(3)
C5B C6B 1.371(3)
C5B H5B 0.9300
C6B H6B 0.9300
C7B N1B 1.486(2)
C7B C8B 1.499(3)
C7B H7B 0.9800
C8B C9B 1.358(3)
C8B C17B 1.429(3)
C9B N2B 1.365(3)
C9B C10B 1.477(3)
C10B C11B 1.514(3)
C10B H10C 0.9700
C10B H10D 0.9700
C11B N1B 1.471(3)
C11B H11C 0.9700
C11B H11D 0.9700
C12B N2B 1.367(3)
C12B C13B 1.388(3)
C12B C17B 1.405(3)
C13B C14B 1.362(3)
C13B H13B 0.9300
C14B C15B 1.384(3)
C14B H14B 0.9300
C15B C16B 1.372(3)
C15B H15B 0.9300
C16B C17B 1.392(3)
C16B H16B 0.9300
C18B C19B 1.374(3)
C18B C23B 1.377(3)
C18B S1B 1.755(2)
C19B C20B 1.374(4)
C19B H19B 0.9300
C20B C21B 1.376(4)
C20B H20B 0.9300
C21B C22B 1.366(3)
C21B C24B 1.498(4)
C22B C23B 1.374(3)
C22B H22B 0.9300
C23B H23B 0.9300
C24B H24D 0.9600
C24B H24E 0.9600
C24B H24F 0.9600
N1B S1B 1.6211(18)
N2B H3N 0.84(2)
O1B S1B 1.4289(17)
O2B S1B 1.4169(17)

loop_
_geom_hbond_atom_site_label_D
_geom_hbond_atom_site_label_H
_geom_hbond_atom_site_label_A
_geom_hbond_distance_DH
_geom_hbond_distance_HA
_geom_hbond_distance_DA
_geom_hbond_angle_DHA
_geom_hbond_site_symmetry_A
N2B H3N O1A 0.84(2) 2.32(2) 3.099(2) 155(2) .
N2A H1N O1B 0.79(3) 2.24(3) 3.012(3) 167(3) 1_455

loop_
_geom_torsion_atom_site_label_1
_geom_torsion_atom_site_label_2
_geom_torsion_atom_site_label_3
_geom_torsion_atom_site_label_4
_geom_torsion
C6A C1A C2A C3A -0.6(3)
C7A C1A C2A C3A -177.97(18)
C1A C2A C3A C4A 0.2(3)
C2A C3A C4A F1A 179.43(17)
C2A C3A C4A C5A 0.2(3)
F1A C4A C5A C6A -179.38(18)
C3A C4A C5A C6A -0.2(3)
C2A C1A C6A C5A 0.6(3)
C7A C1A C6A C5A 177.98(18)
C4A C5A C6A C1A -0.3(3)
C6A C1A C7A N1A 131.92(19)
C2A C1A C7A N1A -50.8(2)
C6A C1A C7A C8A 8.3(3)
C2A C1A C7A C8A -174.34(17)
N1A C7A C8A C9A -15.7(2)
C1A C7A C8A C9A 108.2(2)
N1A C7A C8A C17A 156.43(18)
C1A C7A C8A C17A -79.7(2)
C17A C8A C9A N2A -0.4(2)
C7A C8A C9A N2A 173.12(18)
C17A C8A C9A C10A -176.2(2)
C7A C8A C9A C10A -2.7(3)
C8A C9A C10A C11A -9.0(3)
N2A C9A C10A C11A 175.9(2)
C9A C10A C11A N1A 39.9(3)
N2A C12A C13A C14A 178.8(3)
C17A C12A C13A C14A -1.0(4)
C12A C13A C14A C15A 1.7(5)
C13A C14A C15A C16A -0.8(5)
C14A C15A C16A C17A -1.0(4)
C15A C16A C17A C12A 1.7(3)
C15A C16A C17A C8A -178.7(2)
N2A C12A C17A C16A 179.46(18)
C13A C12A C17A C16A -0.8(3)
N2A C12A C17A C8A -0.3(2)
C13A C12A C17A C8A 179.5(2)
C9A C8A C17A C16A -179.2(2)
C7A C8A C17A C16A 7.7(4)
C9A C8A C17A C12A 0.4(2)
C7A C8A C17A C12A -172.62(18)
C23A C18A C19A C20A -2.3(3)
S1A C18A C19A C20A 174.97(17)
C18A C19A C20A C21A 0.5(4)
C19A C20A C21A C22A 2.1(3)
C19A C20A C21A C24A -175.6(2)
C20A C21A C22A C23A -3.0(3)
C24A C21A C22A C23A 174.7(2)
C21A C22A C23A C18A 1.3(3)
C19A C18A C23A C22A 1.4(3)
S1A C18A C23A C22A -175.82(17)
C10A C11A N1A C7A -62.3(2)
C10A C11A N1A S1A 81.8(2)
C8A C7A N1A C11A 46.6(2)
C1A C7A N1A C11A -81.0(2)
C8A C7A N1A S1A -97.95(17)
C1A C7A N1A S1A 134.50(14)
C13A C12A N2A C9A -179.8(2)
C17A C12A N2A C9A 0.0(2)
C8A C9A N2A C12A 0.3(2)
C10A C9A N2A C12A 176.1(2)
C11A N1A S1A O2A 38.99(19)
C7A N1A S1A O2A -178.47(15)
C11A N1A S1A O1A 167.27(17)
C7A N1A S1A O1A -50.19(17)
C11A N1A S1A C18A -78.11(18)
C7A N1A S1A C18A 64.43(17)
C19A C18A S1A O2A -9.2(2)
C23A C18A S1A O2A 167.98(17)
C19A C18A S1A O1A -138.72(18)
C23A C18A S1A O1A 38.49(19)
C19A C18A S1A N1A 106.80(18)
C23A C18A S1A N1A -75.99(19)
C6B C1B C2B C3B -1.5(3)
C7B C1B C2B C3B 178.75(19)
C1B C2B C3B C4B 0.8(3)
C2B C3B C4B F1B -179.16(19)
C2B C3B C4B C5B 0.7(3)
C3B C4B C5B C6B -1.3(4)
F1B C4B C5B C6B 178.6(2)
C4B C5B C6B C1B 0.4(3)
C2B C1B C6B C5B 0.9(3)
C7B C1B C6B C5B -179.4(2)
C2B C1B C7B N1B -131.43(19)
C6B C1B C7B N1B 48.9(2)
C2B C1B C7B C8B -8.6(3)
C6B C1B C7B C8B 171.73(18)
N1B C7B C8B C9B 15.8(3)
C1B C7B C8B C9B -106.7(2)
N1B C7B C8B C17B -160.01(18)
C1B C7B C8B C17B 77.5(3)
C17B C8B C9B N2B 0.3(2)
C7B C8B C9B N2B -176.38(17)
C17B C8B C9B C10B 176.56(19)
C7B C8B C9B C10B -0.1(3)
C8B C9B C10B C11B 12.4(3)
N2B C9B C10B C11B -171.8(2)
C9B C10B C11B N1B -41.5(3)
N2B C12B C13B C14B -180.0(2)
C17B C12B C13B C14B 1.2(3)
C12B C13B C14B C15B -0.7(3)
C13B C14B C15B C16B -0.5(3)
C14B C15B C16B C17B 1.2(3)
C15B C16B C17B C12B -0.7(3)
C15B C16B C17B C8B 179.9(2)
N2B C12B C17B C16B -179.59(16)
C13B C12B C17B C16B -0.5(3)
N2B C12B C17B C8B -0.1(2)
C13B C12B C17B C8B 179.01(18)
C9B C8B C17B C16B 179.3(2)
C7B C8B C17B C16B -4.4(4)
C9B C8B C17B C12B -0.1(2)
C7B C8B C17B C12B 176.16(19)
C23B C18B C19B C20B -0.9(3)
S1B C18B C19B C20B 178.45(19)
C18B C19B C20B C21B -0.3(4)
C19B C20B C21B C22B 1.0(4)
C19B C20B C21B C24B -178.4(2)
C20B C21B C22B C23B -0.5(4)
C24B C21B C22B C23B 178.9(2)
C21B C22B C23B C18B -0.7(4)
C19B C18B C23B C22B 1.4(3)
S1B C18B C23B C22B -177.98(17)
C10B C11B N1B C7B 62.3(2)
C10B C11B N1B S1B -87.3(2)
C8B C7B N1B C11B -45.7(2)
C1B C7B N1B C11B 81.3(2)
C8B C7B N1B S1B 104.03(17)
C1B C7B N1B S1B -128.97(15)
C8B C9B N2B C12B -0.3(2)
C10B C9B N2B C12B -176.69(19)
C13B C12B N2B C9B -178.7(2)
C17B C12B N2B C9B 0.2(2)
C11B N1B S1B O2B -37.98(19)
C7B N1B S1B O2B 173.90(15)
C11B N1B S1B O1B -166.35(17)
C7B N1B S1B O1B 45.52(18)
C11B N1B S1B C18B 79.06(18)
C7B N1B S1B C18B -69.07(17)
C19B C18B S1B O2B -165.05(18)
C23B C18B S1B O2B 14.3(2)
C19B C18B S1B O1B -35.4(2)
C23B C18B S1B O1B 144.00(18)
C19B C18B S1B N1B 78.7(2)
C23B C18B S1B N1B -101.93(19)
